data_4123531
loop_
_publ_author_name
'Kumar, Pankaj'
'Lee, Yong-Min'
'Park, Young Jun'
'Siegler, Maxime A.'
'Karlin, Kenneth D.'
'Nam, Wonwoo'

_publ_section_title
;
 Reactions of Co(III)-Nitrosyl Complexes with Superoxide and Their
 Mechanistic Insights.
;
_journal_issue 13
_journal_name_full 'Journal of the American Chemical Society'
_journal_page_first 4284
_journal_page_last 4287
_journal_paper_doi 10.1021/ja513234b
_journal_volume 137
_journal_year 2015
_chemical_formula_moiety 'C24 H20 B, C12 H28 Co N5 O2'
_chemical_formula_sum 'C36 H48 B Co N5 O2'
_chemical_formula_weight 652.53
_chemical_name_common '(12-TMC) cobalt(II) nitrite'
_chemical_name_systematic
;
 ?
;
_space_group_crystal_system monoclinic
_space_group_IT_number 14
_space_group_name_Hall '-P 2ybc'
_space_group_name_H-M_alt 'P 1 21/c 1'
_symmetry_space_group_name_Hall '-P 2ybc'
_symmetry_space_group_name_H-M 'P 1 21/c 1'
_atom_sites_solution_hydrogens geom
_atom_sites_solution_primary direct
_atom_sites_solution_secondary difmap
_cell_angle_alpha 90
_cell_angle_beta 92.6620(10)
_cell_angle_gamma 90
_cell_formula_units_Z 8
_cell_length_a 21.1749(4)
_cell_length_b 10.2395(2)
_cell_length_c 31.0614(6)
_cell_measurement_reflns_used 9629
_cell_measurement_temperature 100.(2)
_cell_measurement_theta_max 28.2003
_cell_measurement_theta_min 2.2098
_cell_volume 6727.5(2)
_computing_cell_refinement 'SAINT V8.27B (Bruker AXS Inc., 2012)'
_computing_data_reduction 'SAINT V8.27B (Bruker AXS Inc., 2012)'
_computing_structure_refinement 'SHELXL-97 (Sheldrick, 2008)'
_computing_structure_solution 'SHELXS-97 (Sheldrick, 2008)'
_diffrn_ambient_temperature 100(2)
_diffrn_detector_area_resol_mean 8.3333
_diffrn_measured_fraction_theta_full 0.995
_diffrn_measured_fraction_theta_max 0.995
_diffrn_radiation_wavelength 0.71073
_diffrn_reflns_av_R_equivalents 0.0302
_diffrn_reflns_av_sigmaI/netI 0.0278
_diffrn_reflns_limit_h_max 28
_diffrn_reflns_limit_h_min -28
_diffrn_reflns_limit_k_max 13
_diffrn_reflns_limit_k_min -13
_diffrn_reflns_limit_l_max 41
_diffrn_reflns_limit_l_min -35
_diffrn_reflns_number 116678
_diffrn_reflns_theta_full 28.31
_diffrn_reflns_theta_max 28.31
_diffrn_reflns_theta_min 1.31
_exptl_absorpt_coefficient_mu 0.550
_exptl_absorpt_correction_T_max 0.96
_exptl_absorpt_correction_T_min 0.90
_exptl_absorpt_correction_type multi-scan
_exptl_absorpt_process_details 'SADABS V2012/1 (Bruker AXS Inc.)'
_exptl_crystal_colour pink
_exptl_crystal_density_diffrn 1.289
_exptl_crystal_density_method 'not measured'
_exptl_crystal_description plate
_exptl_crystal_F_000 2776
_exptl_crystal_size_max 0.300
_exptl_crystal_size_mid 0.260
_exptl_crystal_size_min 0.070
_refine_diff_density_max 2.077
_refine_diff_density_min -0.778
_refine_ls_extinction_method none
_refine_ls_goodness_of_fit_ref 1.023
_refine_ls_hydrogen_treatment constr
_refine_ls_matrix_type full
_refine_ls_number_parameters 819
_refine_ls_number_reflns 16663
_refine_ls_number_restraints 0
_refine_ls_restrained_S_all 1.023
_refine_ls_R_factor_all 0.0553
_refine_ls_R_factor_gt 0.0399
_refine_ls_shift/su_max 0.072
_refine_ls_shift/su_mean 0.001
_refine_ls_structure_factor_coef Fsqd
_refine_ls_weighting_details 'calc w=1/[\s^2^(Fo^2^)+(0.0467P)^2^+5.3643P] where P=(Fo^2^+2Fc^2^)/3'
_refine_ls_weighting_scheme calc
_refine_ls_wR_factor_gt 0.0941
_refine_ls_wR_factor_ref 0.1014
_reflns_number_gt 13411
_reflns_number_total 16663
_reflns_threshold_expression >2sigma(I)
_cod_data_source_file ja513234b_si_004.cif
_cod_data_source_block (12-TMC)Co(NO~2~)(BPh~4~)
_cod_depositor_comments
;Adding full bibliography for 4123530--4123533.cif.

The following automatic conversions were performed:

'_refine_ls_hydrogen_treatment' value 'contr' was replaced with the
value 'constr' as specified in the replacement file
'src/cod-tools/trunk/data/replacement-values/replacement_values.lst'.

Automatic conversion script
Id: cif_fix_values 5376 2017-05-30 11:51:03Z andrius 
;
_cod_database_code 4123531

loop_
_space_group_symop_operation_xyz
'x, y, z'
'-x, y+1/2, -z+1/2'
'-x, -y, -z'
'x, -y-1/2, z-1/2'

loop_
_atom_site_type_symbol
_atom_site_label
_atom_site_fract_x
_atom_site_fract_y
_atom_site_fract_z
_atom_site_U_iso_or_equiv
_atom_site_adp_type
_atom_site_calc_flag
_atom_site_refinement_flags
_atom_site_occupancy
Co Co2 0.430034(10) 0.27794(2) 0.332249(7) 0.01225(6) Uani d . 1
Co Co1 0.069192(10) 0.68340(2) 0.072283(7) 0.01528(6) Uani d . 1
N N3 0.14465(7) 0.64756(14) 0.02963(5) 0.0178(3) Uani d . 1
N N2 0.09445(7) 0.47913(15) 0.09187(5) 0.0192(3) Uani d . 1
N N4 0.11615(7) 0.87373(16) 0.07885(5) 0.0236(3) Uani d . 1
N N1 0.06624(7) 0.70433(17) 0.14177(5) 0.0258(4) Uani d . 1
N N5 -0.04000(8) 0.69320(17) 0.03000(6) 0.0267(4) Uani d . 1
N N7 0.37347(7) 0.17910(15) 0.28127(5) 0.0199(3) Uani d . 1
O O4 0.52171(7) 0.35990(16) 0.32377(5) 0.0365(4) Uani d . 1
N N6 0.33617(7) 0.34327(14) 0.34873(5) 0.0169(3) Uani d . 1
N N9 0.44181(7) 0.26545(14) 0.40253(5) 0.0173(3) Uani d . 1
N N8 0.47329(7) 0.08470(15) 0.33669(5) 0.0206(3) Uani d . 1
O O3 0.44384(7) 0.44818(14) 0.29292(5) 0.0299(3) Uani d . 1
O O1 0.00656(6) 0.75795(14) 0.01866(4) 0.0278(3) Uani d . 1
O O2 -0.02733(6) 0.62825(15) 0.06397(5) 0.0315(3) Uani d . 1
N N10 0.50270(8) 0.45052(18) 0.29910(5) 0.0295(4) Uani d . 1
B B1 0.35216(9) 0.22258(18) 0.08347(6) 0.0137(3) Uani d . 1
B B2 0.16833(9) 0.78459(19) 0.32673(6) 0.0169(4) Uani d . 1
C C67 0.21826(8) 0.72758(17) 0.29219(6) 0.0183(3) Uani d . 1
C C37 0.31875(8) 0.14810(16) 0.12344(5) 0.0148(3) Uani d . 1
C C56 0.04927(9) 0.81724(18) 0.29387(6) 0.0216(4) Uani d . 1
H H56 0.0371 0.7426 0.3097 0.026 Uiso calc R 1
C C61 0.20213(8) 0.88188(17) 0.36292(5) 0.0173(3) Uani d . 1
C C49 0.13901(8) 0.66557(17) 0.35557(6) 0.0162(3) Uani d . 1
C C48 0.46557(8) 0.19450(16) 0.12491(6) 0.0158(3) Uani d . 1
H H48 0.4441 0.186 0.151 0.019 Uiso calc R 1
C C32 0.33018(8) 0.46110(17) 0.11770(6) 0.0174(3) Uani d . 1
H H32 0.3234 0.4198 0.1445 0.021 Uiso calc R 1
C C31 0.34194(7) 0.38264(16) 0.08183(5) 0.0142(3) Uani d . 1
C C66 0.17780(8) 1.00371(17) 0.37455(6) 0.0200(4) Uani d . 1
H H66 0.1426 1.0381 0.3582 0.024 Uiso calc R 1
C C34 0.33908(8) 0.66227(17) 0.07743(6) 0.0210(4) Uani d . 1
H H34 0.3378 0.7549 0.0759 0.025 Uiso calc R 1
C C36 0.35269(8) 0.45243(17) 0.04374(6) 0.0177(3) Uani d . 1
H H36 0.3608 0.4045 0.0184 0.021 Uiso calc R 1
C C68 0.19813(9) 0.6336(2) 0.26154(6) 0.0248(4) Uani d . 1
H H68 0.1551 0.607 0.2605 0.03 Uiso calc R 1
C C29 0.31230(9) -0.03929(17) -0.00813(6) 0.0198(4) Uani d . 1
H H29 0.3297 -0.1192 -0.0177 0.024 Uiso calc R 1
C C43 0.42962(8) 0.20719(16) 0.08614(5) 0.0151(3) Uani d . 1
C C28 0.25618(9) 0.00653(18) -0.02727(6) 0.0204(4) Uani d . 1
H H28 0.2349 -0.0411 -0.0498 0.024 Uiso calc R 1
C C33 0.32795(8) 0.59774(17) 0.11562(6) 0.0196(4) Uani d . 1
H H33 0.3188 0.6466 0.1406 0.023 Uiso calc R 1
C C62 0.25474(9) 0.83889(18) 0.38862(6) 0.0214(4) Uani d . 1
H H62 0.2729 0.7566 0.3823 0.026 Uiso calc R 1
C C54 0.15320(8) 0.53255(18) 0.35211(6) 0.0215(4) Uani d . 1
H H54 0.1795 0.5049 0.3299 0.026 Uiso calc R 1
C C44 0.46506(8) 0.21935(19) 0.04909(6) 0.0217(4) Uani d . 1
H H44 0.443 0.2271 0.0219 0.026 Uiso calc R 1
C C42 0.34160(8) 0.02667(17) 0.13840(5) 0.0178(3) Uani d . 1
H H42 0.3787 -0.0078 0.1266 0.021 Uiso calc R 1
C C25 0.32021(8) 0.14945(16) 0.04049(5) 0.0138(3) Uani d . 1
C C7 0.18408(8) 0.53982(18) 0.04830(6) 0.0202(4) Uani d . 1
H H7A 0.2102 0.5729 0.0732 0.024 Uiso calc R 1
H H7B 0.2128 0.5072 0.0265 0.024 Uiso calc R 1
C C47 0.53148(8) 0.19387(17) 0.12688(6) 0.0190(4) Uani d . 1
H H47 0.5539 0.1836 0.1539 0.023 Uiso calc R 1
C C38 0.26298(8) 0.19098(18) 0.14177(5) 0.0178(3) Uani d . 1
H H38 0.2448 0.2713 0.1322 0.021 Uiso calc R 1
C C30 0.34345(8) 0.03055(17) 0.02492(5) 0.0171(3) Uani d . 1
H H30 0.3818 -0.0033 0.0374 0.021 Uiso calc R 1
C C55 0.11225(8) 0.85959(17) 0.29792(6) 0.0186(3) Uani d . 1
C C64 0.25509(9) 1.03097(18) 0.43342(6) 0.0218(4) Uani d . 1
H H64 0.2725 1.0806 0.4569 0.026 Uiso calc R 1
C C40 0.25767(9) 0.00129(19) 0.18783(6) 0.0234(4) Uani d . 1
H H40 0.2376 -0.047 0.2094 0.028 Uiso calc R 1
C C26 0.26347(8) 0.19299(17) 0.02025(5) 0.0162(3) Uani d . 1
H H26 0.246 0.2732 0.0294 0.019 Uiso calc R 1
C C27 0.23163(8) 0.12374(18) -0.01276(6) 0.0188(3) Uani d . 1
H H27 0.1931 0.1566 -0.0254 0.023 Uiso calc R 1
C C46 0.56460(8) 0.20812(18) 0.08960(6) 0.0227(4) Uani d . 1
H H46 0.6095 0.2093 0.0909 0.027 Uiso calc R 1
C C63 0.28126(9) 0.91096(19) 0.42262(6) 0.0225(4) Uani d . 1
H H63 0.3173 0.8786 0.4386 0.027 Uiso calc R 1
C C21 0.49783(9) 0.33741(19) 0.42006(6) 0.0237(4) Uani d . 1
H H21A 0.5003 0.33 0.4515 0.035 Uiso calc R 1
H H21B 0.4942 0.4296 0.4119 0.035 Uiso calc R 1
H H21C 0.5361 0.3003 0.4084 0.035 Uiso calc R 1
C C50 0.09917(9) 0.69785(18) 0.38904(6) 0.0209(4) Uani d . 1
H H50 0.088 0.7869 0.3928 0.025 Uiso calc R 1
C C35 0.35205(8) 0.58811(18) 0.04145(6) 0.0204(4) Uani d . 1
H H35 0.3605 0.6303 0.0151 0.024 Uiso calc R 1
C C22 0.38376(9) 0.3184(2) 0.42151(6) 0.0257(4) Uani d . 1
H H22A 0.3884 0.4138 0.4259 0.031 Uiso calc R 1
H H22B 0.3781 0.2775 0.4499 0.031 Uiso calc R 1
C C41 0.31215(9) -0.04559(18) 0.16991(6) 0.0210(4) Uani d . 1
H H41 0.3294 -0.1271 0.1791 0.025 Uiso calc R 1
C C71 0.32263(9) 0.71184(19) 0.26115(6) 0.0248(4) Uani d . 1
H H71 0.3653 0.7406 0.261 0.03 Uiso calc R 1
C C20 0.44791(9) 0.12363(18) 0.41231(6) 0.0222(4) Uani d . 1
H H20A 0.4058 0.0817 0.409 0.027 Uiso calc R 1
H H20B 0.4637 0.1121 0.4426 0.027 Uiso calc R 1
C C5 0.18327(9) 0.76801(19) 0.02649(7) 0.0255(4) Uani d . 1
H H5A 0.1661 0.8225 0.0023 0.031 Uiso calc R 1
H H5B 0.2273 0.7442 0.0205 0.031 Uiso calc R 1
C C10 0.12275(9) 0.4947(2) 0.13607(6) 0.0270(4) Uani d . 1
H H10A 0.1646 0.5375 0.1349 0.032 Uiso calc R 1
H H10B 0.129 0.4079 0.1496 0.032 Uiso calc R 1
C C72 0.28173(9) 0.76643(18) 0.29009(6) 0.0215(4) Uani d . 1
H H72 0.2974 0.8326 0.3092 0.026 Uiso calc R 1
C C8 0.14250(8) 0.42916(18) 0.06279(6) 0.0214(4) Uani d . 1
H H8A 0.1212 0.3874 0.0373 0.026 Uiso calc R 1
H H8B 0.1689 0.3624 0.078 0.026 Uiso calc R 1
C C23 0.32669(9) 0.29133(19) 0.39210(6) 0.0230(4) Uani d . 1
H H23A 0.3193 0.196 0.3904 0.028 Uiso calc R 1
H H23B 0.2889 0.3324 0.404 0.028 Uiso calc R 1
C C6 0.12044(9) 0.6106(2) -0.01438(6) 0.0248(4) Uani d . 1
H H6A 0.156 0.6008 -0.0332 0.037 Uiso calc R 1
H H6B 0.0919 0.6789 -0.0259 0.037 Uiso calc R 1
H H6C 0.0974 0.5278 -0.0131 0.037 Uiso calc R 1
C C39 0.23317(8) 0.1199(2) 0.17353(6) 0.0224(4) Uani d . 1
H H39 0.1959 0.1532 0.1854 0.027 Uiso calc R 1
C C65 0.20316(9) 1.07617(18) 0.40913(6) 0.0222(4) Uani d . 1
H H65 0.1846 1.1575 0.4161 0.027 Uiso calc R 1
C C45 0.53088(9) 0.2205(2) 0.05043(6) 0.0248(4) Uani d . 1
H H45 0.5527 0.2298 0.0246 0.03 Uiso calc R 1
C C57 0.00362(9) 0.8808(2) 0.26745(6) 0.0269(4) Uani d . 1
H H57 -0.0384 0.8481 0.2653 0.032 Uiso calc R 1
C C16 0.39403(10) 0.04202(19) 0.27790(6) 0.0272(4) Uani d . 1
H H16A 0.4252 0.0345 0.2552 0.033 Uiso calc R 1
H H16B 0.3572 -0.0135 0.2695 0.033 Uiso calc R 1
C C51 0.07542(9) 0.6056(2) 0.41682(6) 0.0251(4) Uani d . 1
H H51 0.0481 0.6318 0.4386 0.03 Uiso calc R 1
C C69 0.23867(10) 0.5776(2) 0.23252(6) 0.0275(4) Uani d . 1
H H69 0.2232 0.5132 0.2127 0.033 Uiso calc R 1
C C70 0.30144(9) 0.6159(2) 0.23259(6) 0.0258(4) Uani d . 1
H H70 0.3295 0.5769 0.2133 0.031 Uiso calc R 1
C C1 0.11621(10) 0.8009(2) 0.15459(7) 0.0334(5) Uani d . 1
H H1A 0.1583 0.759 0.1539 0.04 Uiso calc R 1
H H1B 0.1102 0.831 0.1844 0.04 Uiso calc R 1
C C14 0.30675(10) 0.1687(2) 0.29806(8) 0.0352(5) Uani d . 1
H H14A 0.2765 0.1453 0.274 0.042 Uiso calc R 1
H H14B 0.3057 0.0988 0.32 0.042 Uiso calc R 1
C C58 0.01919(10) 0.9906(2) 0.24454(6) 0.0306(5) Uani d . 1
H H58 -0.0118 1.0344 0.2268 0.037 Uiso calc R 1
C C2 0.11339(10) 0.9161(2) 0.12441(7) 0.0346(5) Uani d . 1
H H2A 0.0737 0.965 0.1282 0.041 Uiso calc R 1
H H2B 0.1492 0.9754 0.1316 0.041 Uiso calc R 1
C C53 0.13021(9) 0.43906(19) 0.38000(7) 0.0280(4) Uani d . 1
H H53 0.1411 0.3498 0.3766 0.034 Uiso calc R 1
C C60 0.12637(9) 0.97113(19) 0.27374(6) 0.0244(4) Uani d . 1
H H60 0.1685 1.0035 0.2751 0.029 Uiso calc R 1
C C59 0.08084(10) 1.0360(2) 0.24784(6) 0.0296(4) Uani d . 1
H H59 0.0922 1.1118 0.2324 0.036 Uiso calc R 1
C C11 0.07995(10) 0.5764(2) 0.16273(6) 0.0326(5) Uani d . 1
H H11A 0.0398 0.5289 0.1665 0.039 Uiso calc R 1
H H11B 0.1004 0.591 0.1916 0.039 Uiso calc R 1
C C9 0.04126(9) 0.3851(2) 0.09205(7) 0.0291(4) Uani d . 1
H H9A 0.0568 0.3003 0.1026 0.044 Uiso calc R 1
H H9B 0.0229 0.3752 0.0627 0.044 Uiso calc R 1
H H9C 0.0089 0.4177 0.1109 0.044 Uiso calc R 1
C C13 0.28805(9) 0.2918(2) 0.31690(7) 0.0349(5) Uani d . 1
H H13A 0.2477 0.2793 0.3312 0.042 Uiso calc R 1
H H13B 0.2807 0.3569 0.2936 0.042 Uiso calc R 1
C C52 0.09161(9) 0.4755(2) 0.41266(7) 0.0285(4) Uani d . 1
H H52 0.0764 0.412 0.432 0.034 Uiso calc R 1
C C18 0.52990(10) 0.0702(3) 0.31046(7) 0.0393(6) Uani d . 1
H H18A 0.5629 0.131 0.321 0.059 Uiso calc R 1
H H18B 0.5184 0.0896 0.2802 0.059 Uiso calc R 1
H H18C 0.5458 -0.0195 0.3129 0.059 Uiso calc R 1
C C12 0.00360(10) 0.7505(3) 0.15510(7) 0.0366(5) Uani d . 1
H H12A 0.004 0.7571 0.1866 0.055 Uiso calc R 1
H H12B -0.0291 0.6884 0.1452 0.055 Uiso calc R 1
H H12C -0.0054 0.8364 0.1424 0.055 Uiso calc R 1
C C24 0.33040(9) 0.48666(19) 0.34921(7) 0.0266(4) Uani d . 1
H H24A 0.2889 0.5111 0.3595 0.04 Uiso calc R 1
H H24B 0.3347 0.5207 0.32 0.04 Uiso calc R 1
H H24C 0.3637 0.5236 0.3685 0.04 Uiso calc R 1
C C4 0.18265(8) 0.84502(19) 0.06800(7) 0.0276(4) Uani d . 1
H H4A 0.2039 0.7943 0.0916 0.033 Uiso calc R 1
H H4B 0.2061 0.9278 0.0648 0.033 Uiso calc R 1
C C17 0.42366(11) -0.0058(2) 0.32058(7) 0.0345(5) Uani d . 1
H H17A 0.3906 -0.013 0.342 0.041 Uiso calc R 1
H H17B 0.4421 -0.0936 0.3167 0.041 Uiso calc R 1
C C3 0.09037(10) 0.9791(2) 0.05047(8) 0.0309(5) Uani d . 1
H H3A 0.0461 0.995 0.0567 0.046 Uiso calc R 1
H H3B 0.0931 0.9529 0.0203 0.046 Uiso calc R 1
H H3C 0.1149 1.0592 0.0557 0.046 Uiso calc R 1
C C19 0.49280(9) 0.05820(18) 0.38265(6) 0.0219(4) Uani d . 1
H H19A 0.5362 0.0914 0.3888 0.026 Uiso calc R 1
H H19B 0.493 -0.0372 0.3879 0.026 Uiso calc R 1
C C15 0.37384(14) 0.2418(2) 0.23950(7) 0.0453(6) Uani d . 1
H H15A 0.4171 0.2431 0.2295 0.068 Uiso calc R 1
H H15B 0.3583 0.3315 0.2418 0.068 Uiso calc R 1
H H15C 0.3464 0.1932 0.2189 0.068 Uiso calc R 1

loop_
_atom_site_aniso_label
_atom_site_aniso_U_11
_atom_site_aniso_U_22
_atom_site_aniso_U_33
_atom_site_aniso_U_12
_atom_site_aniso_U_13
_atom_site_aniso_U_23
Co2 0.01447(10) 0.01237(11) 0.01014(11) -0.00121(8) 0.00283(8) 0.00026(8)
Co1 0.01198(10) 0.02010(12) 0.01376(12) -0.00103(8) 0.00069(8) -0.00220(9)
N3 0.0158(7) 0.0169(7) 0.0211(8) 0.0010(5) 0.0033(6) 0.0022(6)
N2 0.0167(7) 0.0235(8) 0.0174(7) -0.0039(6) -0.0007(6) 0.0022(6)
N4 0.0182(7) 0.0212(8) 0.0311(9) -0.0004(6) -0.0010(6) -0.0056(7)
N1 0.0228(8) 0.0369(10) 0.0176(8) 0.0026(7) -0.0013(6) -0.0058(7)
N5 0.0217(8) 0.0300(9) 0.0276(9) 0.0026(7) -0.0055(7) -0.0083(7)
N7 0.0222(7) 0.0219(8) 0.0154(7) 0.0048(6) -0.0025(6) -0.0059(6)
O4 0.0279(7) 0.0423(9) 0.0389(9) -0.0147(7) -0.0026(6) 0.0117(7)
N6 0.0160(7) 0.0191(7) 0.0158(7) -0.0022(5) 0.0025(5) -0.0039(6)
N9 0.0225(7) 0.0169(7) 0.0125(7) 0.0038(6) 0.0021(6) 0.0012(6)
N8 0.0244(7) 0.0179(7) 0.0190(8) 0.0046(6) -0.0055(6) -0.0051(6)
O3 0.0326(8) 0.0279(7) 0.0297(8) -0.0073(6) 0.0069(6) 0.0075(6)
O1 0.0225(7) 0.0345(8) 0.0263(7) 0.0012(6) 0.0014(5) -0.0032(6)
O2 0.0223(7) 0.0386(8) 0.0330(8) -0.0047(6) -0.0044(6) 0.0024(7)
N10 0.0377(10) 0.0324(10) 0.0188(8) -0.0170(8) 0.0053(7) 0.0003(7)
B1 0.0168(8) 0.0137(8) 0.0107(8) 0.0000(7) 0.0004(7) 0.0015(7)
B2 0.0201(9) 0.0161(9) 0.0149(9) 0.0021(7) 0.0024(7) -0.0002(7)
C67 0.0233(8) 0.0177(8) 0.0138(8) 0.0052(7) 0.0020(7) 0.0042(7)
C37 0.0176(8) 0.0164(8) 0.0101(7) -0.0043(6) -0.0020(6) -0.0016(6)
C56 0.0274(9) 0.0192(9) 0.0181(9) 0.0019(7) -0.0006(7) -0.0031(7)
C61 0.0186(8) 0.0175(8) 0.0162(8) -0.0020(6) 0.0052(6) 0.0021(7)
C49 0.0145(7) 0.0175(8) 0.0164(8) -0.0005(6) -0.0023(6) 0.0003(7)
C48 0.0200(8) 0.0119(8) 0.0154(8) 0.0011(6) 0.0003(6) -0.0004(6)
C32 0.0191(8) 0.0179(8) 0.0148(8) -0.0007(6) -0.0018(6) 0.0013(7)
C31 0.0113(7) 0.0158(8) 0.0152(8) -0.0014(6) -0.0024(6) 0.0020(6)
C66 0.0214(8) 0.0185(9) 0.0205(9) -0.0009(7) 0.0054(7) 0.0018(7)
C34 0.0192(8) 0.0142(8) 0.0290(10) -0.0025(7) -0.0062(7) 0.0017(7)
C36 0.0181(8) 0.0192(8) 0.0160(8) -0.0016(6) 0.0007(6) 0.0011(7)
C68 0.0256(9) 0.0308(10) 0.0177(9) 0.0061(8) -0.0011(7) -0.0024(8)
C29 0.0279(9) 0.0144(8) 0.0176(9) -0.0022(7) 0.0085(7) -0.0008(7)
C43 0.0172(8) 0.0114(8) 0.0165(8) -0.0010(6) 0.0003(6) 0.0018(6)
C28 0.0279(9) 0.0213(9) 0.0120(8) -0.0102(7) 0.0018(7) -0.0001(7)
C33 0.0202(8) 0.0188(9) 0.0193(9) 0.0002(7) -0.0042(7) -0.0041(7)
C62 0.0239(9) 0.0204(9) 0.0202(9) 0.0014(7) 0.0036(7) -0.0013(7)
C54 0.0169(8) 0.0202(9) 0.0272(10) 0.0010(7) -0.0008(7) 0.0005(7)
C44 0.0180(8) 0.0302(10) 0.0166(9) -0.0002(7) -0.0012(7) 0.0071(8)
C42 0.0234(8) 0.0164(8) 0.0137(8) -0.0031(7) 0.0013(6) -0.0012(7)
C25 0.0163(7) 0.0139(8) 0.0113(8) -0.0017(6) 0.0026(6) 0.0033(6)
C7 0.0155(8) 0.0205(9) 0.0248(9) 0.0029(7) 0.0026(7) 0.0024(7)
C47 0.0209(8) 0.0132(8) 0.0223(9) 0.0014(6) -0.0064(7) 0.0006(7)
C38 0.0181(8) 0.0206(9) 0.0143(8) -0.0025(7) -0.0023(6) -0.0002(7)
C30 0.0181(8) 0.0176(8) 0.0158(8) 0.0012(6) 0.0034(6) 0.0027(7)
C55 0.0254(9) 0.0172(8) 0.0135(8) 0.0038(7) 0.0035(7) -0.0028(7)
C64 0.0259(9) 0.0222(9) 0.0174(9) -0.0102(7) 0.0039(7) -0.0023(7)
C40 0.0293(9) 0.0275(10) 0.0134(8) -0.0142(8) 0.0017(7) 0.0022(7)
C26 0.0180(8) 0.0154(8) 0.0153(8) -0.0002(6) 0.0028(6) 0.0015(6)
C27 0.0189(8) 0.0212(9) 0.0159(8) -0.0046(7) -0.0023(6) 0.0044(7)
C46 0.0157(8) 0.0202(9) 0.0320(10) -0.0006(7) -0.0003(7) 0.0047(8)
C63 0.0204(8) 0.0277(10) 0.0196(9) -0.0021(7) 0.0018(7) 0.0020(8)
C21 0.0317(10) 0.0218(9) 0.0170(9) 0.0012(8) -0.0041(7) -0.0024(7)
C50 0.0240(9) 0.0194(9) 0.0194(9) -0.0032(7) 0.0019(7) -0.0013(7)
C35 0.0208(8) 0.0200(9) 0.0201(9) -0.0036(7) -0.0018(7) 0.0077(7)
C22 0.0313(10) 0.0340(11) 0.0124(8) 0.0112(8) 0.0072(7) 0.0008(8)
C41 0.0327(10) 0.0162(8) 0.0138(8) -0.0066(7) -0.0029(7) 0.0022(7)
C71 0.0274(9) 0.0229(10) 0.0250(10) 0.0032(7) 0.0113(8) 0.0077(8)
C20 0.0284(9) 0.0193(9) 0.0186(9) 0.0004(7) -0.0001(7) 0.0074(7)
C5 0.0170(8) 0.0223(9) 0.0378(11) -0.0019(7) 0.0078(8) 0.0050(8)
C10 0.0294(10) 0.0317(11) 0.0195(9) -0.0011(8) -0.0037(8) 0.0048(8)
C72 0.0279(9) 0.0154(8) 0.0217(9) 0.0002(7) 0.0067(7) 0.0038(7)
C8 0.0211(8) 0.0188(9) 0.0244(9) 0.0013(7) 0.0008(7) 0.0016(7)
C23 0.0231(9) 0.0234(10) 0.0235(9) 0.0021(7) 0.0127(7) 0.0038(7)
C6 0.0274(9) 0.0285(10) 0.0188(9) 0.0058(8) 0.0031(7) -0.0003(8)
C39 0.0191(8) 0.0318(10) 0.0164(9) -0.0070(7) 0.0025(7) -0.0028(8)
C65 0.0301(9) 0.0145(8) 0.0227(9) -0.0036(7) 0.0077(8) -0.0010(7)
C45 0.0197(8) 0.0322(10) 0.0228(9) -0.0011(8) 0.0039(7) 0.0075(8)
C57 0.0277(10) 0.0282(10) 0.0243(10) 0.0060(8) -0.0039(8) -0.0047(8)
C16 0.0380(11) 0.0181(9) 0.0244(10) -0.0044(8) -0.0105(8) -0.0023(8)
C51 0.0251(9) 0.0313(10) 0.0190(9) -0.0099(8) 0.0022(7) -0.0002(8)
C69 0.0352(11) 0.0322(11) 0.0148(9) 0.0096(9) -0.0015(8) -0.0047(8)
C70 0.0342(10) 0.0279(10) 0.0161(9) 0.0124(8) 0.0088(8) 0.0063(8)
C1 0.0302(10) 0.0442(13) 0.0250(11) 0.0004(9) -0.0075(8) -0.0161(9)
C14 0.0276(10) 0.0406(13) 0.0374(12) -0.0016(9) 0.0004(9) -0.0077(10)
C58 0.0381(11) 0.0311(11) 0.0222(10) 0.0162(9) -0.0026(8) 0.0001(8)
C2 0.0322(11) 0.0313(11) 0.0394(12) -0.0001(9) -0.0065(9) -0.0183(10)
C53 0.0236(9) 0.0181(9) 0.0419(12) -0.0001(7) -0.0027(8) 0.0058(8)
C60 0.0298(10) 0.0246(10) 0.0192(9) 0.0038(8) 0.0064(7) 0.0029(8)
C59 0.0443(12) 0.0222(10) 0.0230(10) 0.0098(9) 0.0080(9) 0.0062(8)
C11 0.0342(11) 0.0480(13) 0.0154(9) -0.0005(10) -0.0001(8) 0.0010(9)
C9 0.0262(10) 0.0285(10) 0.0326(11) -0.0087(8) 0.0006(8) 0.0053(9)
C13 0.0196(9) 0.0554(15) 0.0300(11) -0.0076(9) 0.0021(8) -0.0180(10)
C52 0.0259(9) 0.0294(11) 0.0297(11) -0.0097(8) -0.0033(8) 0.0124(9)
C18 0.0360(12) 0.0537(15) 0.0279(11) 0.0244(11) 0.0003(9) -0.0122(10)
C12 0.0296(11) 0.0583(15) 0.0222(10) 0.0078(10) 0.0054(8) -0.0112(10)
C24 0.0236(9) 0.0218(9) 0.0347(11) 0.0054(7) 0.0030(8) 0.0050(8)
C4 0.0157(8) 0.0229(10) 0.0441(12) -0.0047(7) 0.0005(8) -0.0022(9)
C17 0.0490(13) 0.0186(10) 0.0337(12) -0.0074(9) -0.0211(10) 0.0030(9)
C3 0.0271(10) 0.0208(10) 0.0448(13) 0.0027(8) 0.0028(9) -0.0018(9)
C19 0.0268(9) 0.0157(8) 0.0223(9) 0.0042(7) -0.0083(7) -0.0010(7)
C15 0.0854(19) 0.0304(12) 0.0187(10) -0.0140(12) -0.0122(11) 0.0023(9)

loop_
_atom_type_symbol
_atom_type_description
_atom_type_scat_dispersion_real
_atom_type_scat_dispersion_imag
_atom_type_scat_source
C C 0.0033 0.0016 'International Tables Vol C Tables 4.2.6.8 and 6.1.1.4'
H H 0.0000 0.0000 'International Tables Vol C Tables 4.2.6.8 and 6.1.1.4'
B B 0.0013 0.0007 'International Tables Vol C Tables 4.2.6.8 and 6.1.1.4'
N N 0.0061 0.0033 'International Tables Vol C Tables 4.2.6.8 and 6.1.1.4'
O O 0.0106 0.0060 'International Tables Vol C Tables 4.2.6.8 and 6.1.1.4'
Co Co 0.3494 0.9721 'International Tables Vol C Tables 4.2.6.8 and 6.1.1.4'

loop_
_geom_angle_atom_site_label_1
_geom_angle_atom_site_label_2
_geom_angle_atom_site_label_3
_geom_angle
O4 Co2 O3 57.74(6)
O4 Co2 N6 138.57(6)
O3 Co2 N6 91.95(6)
O4 Co2 N8 89.02(6)
O3 Co2 N8 134.54(6)
N6 Co2 N8 130.38(6)
O4 Co2 N7 124.11(6)
O3 Co2 N7 92.75(6)
N6 Co2 N7 80.65(5)
N8 Co2 N7 80.82(6)
O4 Co2 N9 94.79(6)
O3 Co2 N9 126.86(6)
N6 Co2 N9 81.18(5)
N8 Co2 N9 81.71(6)
N7 Co2 N9 136.68(6)
O2 Co1 N3 128.09(6)
O2 Co1 N1 94.30(6)
N3 Co1 N1 133.17(6)
O2 Co1 N4 132.60(6)
N3 Co1 N4 82.10(6)
N1 Co1 N4 81.59(6)
O2 Co1 O1 57.41(5)
N3 Co1 O1 91.81(5)
N1 Co1 O1 131.98(6)
N4 Co1 O1 90.96(6)
O2 Co1 N2 90.06(6)
N3 Co1 N2 80.40(5)
N1 Co1 N2 80.77(6)
N4 Co1 N2 134.76(6)
O1 Co1 N2 130.84(5)
C7 N3 C5 109.95(14)
C7 N3 C6 109.49(14)
C5 N3 C6 108.57(15)
C7 N3 Co1 107.82(10)
C5 N3 Co1 108.98(11)
C6 N3 Co1 112.02(11)
C10 N2 C9 109.98(15)
C10 N2 C8 110.03(14)
C9 N2 C8 108.74(15)
C10 N2 Co1 103.45(11)
C9 N2 Co1 115.87(12)
C8 N2 Co1 108.61(10)
C3 N4 C2 108.96(16)
C3 N4 C4 109.55(16)
C2 N4 C4 110.63(16)
C3 N4 Co1 116.04(12)
C2 N4 Co1 108.09(13)
C4 N4 Co1 103.44(11)
C12 N1 C11 108.50(17)
C12 N1 C1 110.30(17)
C11 N1 C1 110.27(16)
C12 N1 Co1 112.07(12)
C11 N1 Co1 109.53(12)
C1 N1 Co1 106.15(12)
O1 N5 O2 111.95(15)
C15 N7 C16 110.14(16)
C15 N7 C14 112.30(18)
C16 N7 C14 103.76(16)
C15 N7 Co2 114.69(13)
C16 N7 Co2 109.76(11)
C14 N7 Co2 105.55(11)
N10 O4 Co2 95.62(11)
C23 N6 C24 109.64(15)
C23 N6 C13 111.30(15)
C24 N6 C13 107.85(16)
C23 N6 Co2 105.59(11)
C24 N6 Co2 112.64(11)
C13 N6 Co2 109.87(11)
C21 N9 C20 110.53(14)
C21 N9 C22 109.59(14)
C20 N9 C22 109.88(14)
C21 N9 Co2 112.97(11)
C20 N9 Co2 105.39(11)
C22 N9 Co2 108.38(11)
C17 N8 C18 109.38(17)
C17 N8 C19 111.87(15)
C18 N8 C19 108.14(15)
C17 N8 Co2 104.98(12)
C18 N8 Co2 113.72(13)
C19 N8 Co2 108.79(10)
N10 O3 Co2 95.10(11)
N5 O1 Co1 93.31(11)
N5 O2 Co1 97.30(11)
O3 N10 O4 111.54(15)
C37 B1 C43 112.35(14)
C37 B1 C25 103.05(13)
C43 B1 C25 111.59(13)
C37 B1 C31 114.99(13)
C43 B1 C31 103.01(13)
C25 B1 C31 112.15(13)
C61 B2 C55 111.74(14)
C61 B2 C67 112.86(14)
C55 B2 C67 106.28(14)
C61 B2 C49 103.85(14)
C55 B2 C49 111.10(14)
C67 B2 C49 111.14(14)
C68 C67 C72 114.99(16)
C68 C67 B2 120.00(16)
C72 C67 B2 125.01(16)
C38 C37 C42 115.18(15)
C38 C37 B1 124.06(15)
C42 C37 B1 120.42(15)
C57 C56 C55 122.47(18)
C66 C61 C62 114.93(16)
C66 C61 B2 124.21(16)
C62 C61 B2 120.40(15)
C54 C49 C50 115.04(16)
C54 C49 B2 126.09(15)
C50 C49 B2 118.73(15)
C47 C48 C43 122.76(16)
C33 C32 C31 122.77(16)
C32 C31 C36 114.65(15)
C32 C31 B1 124.76(15)
C36 C31 B1 120.14(15)
C65 C66 C61 122.63(18)
C33 C34 C35 118.38(16)
C35 C36 C31 123.19(17)
C69 C68 C67 122.82(18)
C28 C29 C30 120.66(17)
C48 C43 C44 114.95(15)
C48 C43 B1 123.56(15)
C44 C43 B1 121.20(15)
C29 C28 C27 118.62(16)
C34 C33 C32 120.53(17)
C63 C62 C61 123.14(17)
C53 C54 C49 122.54(18)
C45 C44 C43 123.16(17)
C41 C42 C37 122.85(17)
C26 C25 C30 115.27(15)
C26 C25 B1 121.98(15)
C30 C25 B1 122.30(15)
N3 C7 C8 110.34(14)
C46 C47 C48 120.40(17)
C39 C38 C37 122.55(17)
C29 C30 C25 122.45(16)
C56 C55 C60 115.34(17)
C56 C55 B2 124.35(16)
C60 C55 B2 120.25(16)
C65 C64 C63 118.55(17)
C39 C40 C41 118.68(16)
C27 C26 C25 122.88(16)
C28 C27 C26 120.12(16)
C45 C46 C47 118.78(16)
C62 C63 C64 120.05(18)
C51 C50 C49 123.06(18)
C34 C35 C36 120.45(17)
N9 C22 C23 110.26(15)
C40 C41 C42 120.24(17)
C70 C71 C72 120.35(18)
N9 C20 C19 111.07(14)
N3 C5 C4 110.52(15)
N2 C10 C11 109.95(16)
C71 C72 C67 122.72(18)
N2 C8 C7 110.33(15)
N6 C23 C22 110.44(15)
C40 C39 C38 120.48(17)
C64 C65 C66 120.69(17)
C46 C45 C44 119.93(17)
C58 C57 C56 120.46(19)
N7 C16 C17 110.83(16)
C52 C51 C50 119.89(18)
C70 C69 C68 120.11(19)
C71 C70 C69 118.94(17)
N1 C1 C2 110.27(17)
C13 C14 N7 110.47(18)
C57 C58 C59 118.85(19)
N4 C2 C1 111.27(17)
C52 C53 C54 120.40(18)
C59 C60 C55 122.43(19)
C58 C59 C60 120.44(19)
N1 C11 C10 110.99(16)
C14 C13 N6 112.67(18)
C53 C52 C51 119.05(18)
N4 C4 C5 109.93(15)
N8 C17 C16 110.67(16)
N8 C19 C20 110.40(14)

loop_
_geom_bond_atom_site_label_1
_geom_bond_atom_site_label_2
_geom_bond_distance
Co2 O4 2.1423(14)
Co2 O3 2.1562(14)
Co2 N6 2.1805(14)
Co2 N8 2.1821(15)
Co2 N7 2.1886(15)
Co2 N9 2.1894(14)
Co1 O2 2.1246(14)
Co1 N3 2.1540(14)
Co1 N1 2.1728(16)
Co1 N4 2.1931(16)
Co1 O1 2.2160(14)
Co1 N2 2.2362(16)
N3 C7 1.485(2)
N3 C5 1.485(2)
N3 C6 1.486(2)
N2 C10 1.481(2)
N2 C9 1.482(2)
N2 C8 1.483(2)
N4 C3 1.482(3)
N4 C2 1.484(3)
N4 C4 1.492(2)
N1 C12 1.485(2)
N1 C11 1.486(3)
N1 C1 1.489(3)
N5 O1 1.252(2)
N5 O2 1.265(2)
N7 C15 1.448(3)
N7 C16 1.475(2)
N7 C14 1.532(3)
O4 N10 1.258(2)
N6 C23 1.471(2)
N6 C24 1.473(2)
N6 C13 1.483(2)
N9 C21 1.479(2)
N9 C20 1.488(2)
N9 C22 1.490(2)
N8 C17 1.471(2)
N8 C18 1.488(3)
N8 C19 1.493(2)
O3 N10 1.253(2)
B1 C37 1.645(2)
B1 C43 1.646(2)
B1 C25 1.648(2)
B1 C31 1.654(3)
B2 C61 1.641(3)
B2 C55 1.644(3)
B2 C67 1.647(3)
B2 C49 1.651(3)
C67 C68 1.406(3)
C67 C72 1.406(3)
C37 C38 1.405(2)
C37 C42 1.405(2)
C56 C57 1.399(3)
C56 C55 1.403(3)
C61 C66 1.403(2)
C61 C62 1.410(3)
C49 C54 1.400(3)
C49 C50 1.408(2)
C48 C47 1.394(2)
C48 C43 1.401(2)
C32 C33 1.401(2)
C32 C31 1.405(2)
C31 C36 1.410(2)
C66 C65 1.392(3)
C34 C33 1.388(3)
C34 C35 1.389(3)
C36 C35 1.391(3)
C68 C69 1.396(3)
C29 C28 1.386(3)
C29 C30 1.392(3)
C43 C44 1.408(2)
C28 C27 1.391(3)
C62 C63 1.386(3)
C54 C53 1.394(3)
C44 C45 1.392(2)
C42 C41 1.397(2)
C25 C26 1.403(2)
C25 C30 1.407(2)
C7 C8 1.516(2)
C47 C46 1.389(3)
C38 C39 1.400(2)
C55 C60 1.407(3)
C64 C65 1.384(3)
C64 C63 1.395(3)
C40 C39 1.385(3)
C40 C41 1.390(3)
C26 C27 1.394(2)
C46 C45 1.388(3)
C50 C51 1.389(3)
C22 C23 1.506(3)
C71 C70 1.384(3)
C71 C72 1.394(3)
C20 C19 1.511(3)
C5 C4 1.512(3)
C10 C11 1.508(3)
C57 C58 1.379(3)
C16 C17 1.521(3)
C51 C52 1.383(3)
C69 C70 1.386(3)
C1 C2 1.506(3)
C14 C13 1.452(3)
C58 C59 1.385(3)
C53 C52 1.383(3)
C60 C59 1.395(3)
